data_4106936
loop_
_publ_author_name
'Matthew H. Katcher'
'Allen Sha'
'Abigail G. Doyle'

_publ_section_title
;
 Palladium-Catalyzed Regio- and Enantioselective Fluorination of Acyclic
 Allylic Halides
;
_journal_name_full 'Journal of the American Chemical Society'
_journal_page_first 15902
_journal_page_last 15905
_journal_paper_doi 10.1021/ja206960k
_journal_volume 133
_journal_year 2011
_chemical_absolute_configuration ad
_chemical_formula_moiety 'C16 H20 F N O2'
_chemical_formula_sum 'C16 H20 F N O2'
_chemical_formula_weight 277.33
_chemical_name_systematic
;
 ?
;
_space_group_IT_number 1
_symmetry_cell_setting triclinic
_symmetry_space_group_name_Hall 'P 1'
_symmetry_space_group_name_H-M 'P 1'
_atom_sites_solution_hydrogens geom
_atom_sites_solution_primary direct
_atom_sites_solution_secondary difmap
_audit_creation_method SHELXL-97
_cell_angle_alpha 65.477(5)
_cell_angle_beta 78.997(5)
_cell_angle_gamma 77.201(5)
_cell_formula_units_Z 2
_cell_length_a 8.946(5)
_cell_length_b 9.455(5)
_cell_length_c 9.534(5)
_cell_measurement_reflns_used 6954
_cell_measurement_temperature 100(2)
_cell_measurement_theta_max 65.70
_cell_measurement_theta_min 5.10
_cell_volume 711.0(7)
_computing_cell_refinement 'Bruker SAINT'
_computing_data_collection 'Bruker APEX2'
_computing_data_reduction 'Bruker SAINT'
_computing_molecular_graphics 'ORTEP3 (Farraguia, 1993)'
_computing_publication_material 'Bruker SHELXTL'
_computing_structure_refinement 'SHELXL-97 (Sheldrick, 2008)'
_computing_structure_solution 'SIR92 (Giacavazzo, 1994)'
_diffrn_ambient_temperature 100(2)
_diffrn_measured_fraction_theta_full 'ACTA 50'
_diffrn_measured_fraction_theta_max 0.932
_diffrn_measurement_device_type 'Bruker APEX-II CCD'
_diffrn_measurement_method 'phi and omega scans'
_diffrn_radiation_monochromator graphite
_diffrn_radiation_source 'fine-focus sealed tube'
_diffrn_radiation_type CuK\a
_diffrn_radiation_wavelength 1.54184
_diffrn_reflns_av_R_equivalents 0.0198
_diffrn_reflns_av_sigmaI/netI 0.0184
_diffrn_reflns_limit_h_max 10
_diffrn_reflns_limit_h_min -10
_diffrn_reflns_limit_k_max 11
_diffrn_reflns_limit_k_min -10
_diffrn_reflns_limit_l_max 11
_diffrn_reflns_limit_l_min -11
_diffrn_reflns_number 7932
_diffrn_reflns_theta_full 'ACTA 50'
_diffrn_reflns_theta_max 66.01
_diffrn_reflns_theta_min 5.10
_exptl_absorpt_coefficient_mu 0.768
_exptl_absorpt_correction_T_max 0.7527
_exptl_absorpt_correction_T_min 0.6890
_exptl_absorpt_correction_type multi-scan
_exptl_absorpt_process_details 'SADABS v2008/1 (Bruker AXS)'
_exptl_crystal_colour colorless
_exptl_crystal_density_diffrn 1.295
_exptl_crystal_description shard
_exptl_crystal_F_000 296
_exptl_crystal_size_max 0.132
_exptl_crystal_size_mid 0.076
_exptl_crystal_size_min 0.033
_refine_diff_density_max 0.484
_refine_diff_density_min -0.285
_refine_diff_density_rms 0.047
_refine_ls_abs_structure_details 'Flack H D (1983), Acta Cryst. A39, 998'
_refine_ls_abs_structure_Flack 0.2(2)
_refine_ls_extinction_method none
_refine_ls_goodness_of_fit_ref 1.108
_refine_ls_hydrogen_treatment mixed
_refine_ls_matrix_type full
_refine_ls_number_parameters 369
_refine_ls_number_reflns 2314
_refine_ls_number_restraints 3
_refine_ls_restrained_S_all 1.107
_refine_ls_R_factor_all 0.0400
_refine_ls_R_factor_gt 0.0392
_refine_ls_shift/su_max 0.038
_refine_ls_shift/su_mean 0.001
_refine_ls_structure_factor_coef Fsqd
_refine_ls_weighting_details 'calc w=1/[\s^2^(Fo^2^)+(0.0680P)^2^+0.2575P] where P=(Fo^2^+2Fc^2^)/3'
_refine_ls_weighting_scheme calc
_refine_ls_wR_factor_gt 0.1061
_refine_ls_wR_factor_ref 0.1077
_reflns_number_gt 2271
_reflns_number_total 2314
_reflns_threshold_expression >2\s(I)
_cod_data_source_file ja206960k_si_001.cif
_cod_data_source_block mhk1
_cod_database_code 4106936

loop_
_symmetry_equiv_pos_as_xyz
'x, y, z'

loop_
_atom_site_label
_atom_site_type_symbol
_atom_site_fract_x
_atom_site_fract_y
_atom_site_fract_z
_atom_site_U_iso_or_equiv
_atom_site_adp_type
_atom_site_occupancy
_atom_site_symmetry_multiplicity
_atom_site_calc_flag
_atom_site_refinement_flags
C1 C 0.4656(5) 0.7337(5) 0.7340(5) 0.0419(9) Uani 1 1 d .
H1A H 0.4164 0.8148 0.7693 0.050 Uiso 1 1 calc R
H1B H 0.4145 0.6481 0.7542 0.050 Uiso 1 1 calc R
C2 C 0.6040(4) 0.7401(4) 0.6574(4) 0.0308(8) Uani 1 1 d .
H2 H 0.6514 0.6579 0.6231 0.037 Uiso 1 1 calc R
C3 C 0.6891(4) 0.8703(4) 0.6226(4) 0.0264(7) Uani 1 1 d .
C4 C 0.8431(4) 0.8227(4) 0.6897(4) 0.0241(7) Uani 1 1 d .
H4 H 0.9167 0.7601 0.6356 0.029 Uiso 1 1 calc R
C5 C 0.8286(4) 0.7222(4) 0.8630(4) 0.0255(7) Uani 1 1 d .
H5A H 0.7946 0.6225 0.8816 0.031 Uiso 1 1 calc R
H5B H 0.7495 0.7788 0.9175 0.031 Uiso 1 1 calc R
C6 C 0.9817(4) 0.6855(4) 0.9282(4) 0.0306(8) Uani 1 1 d .
H6A H 0.9671 0.6278 1.0422 0.037 Uiso 1 1 calc R
H6B H 1.0572 0.6169 0.8838 0.037 Uiso 1 1 calc R
C7 C 1.0606(4) 0.9308(4) 0.7270(4) 0.0306(8) Uani 1 1 d .
H7A H 1.1409 0.8760 0.6716 0.037 Uiso 1 1 calc R
H7B H 1.0944 1.0292 0.7130 0.037 Uiso 1 1 calc R
C8 C 0.9090(4) 0.9705(4) 0.6587(4) 0.0275(7) Uani 1 1 d .
H8A H 0.9257 1.0309 0.5453 0.033 Uiso 1 1 calc R
H8B H 0.8333 1.0380 0.7041 0.033 Uiso 1 1 calc R
C9 C 1.0810(3) 0.8722(4) 0.9971(4) 0.0225(6) Uani 1 1 d .
C10 C 1.1058(4) 0.7935(4) 1.2641(4) 0.0263(7) Uani 1 1 d .
H10A H 1.0356 0.8843 1.2789 0.032 Uiso 1 1 calc R
H10B H 1.2119 0.8188 1.2345 0.032 Uiso 1 1 calc R
C11 C 1.0995(4) 0.6494(4) 1.4108(3) 0.0208(6) Uani 1 1 d .
C12 C 0.9865(4) 0.5558(4) 1.4502(4) 0.0238(7) Uani 1 1 d .
H12 H 0.9120 0.5811 1.3810 0.029 Uiso 1 1 calc R
C13 C 0.9806(4) 0.4252(4) 1.5899(4) 0.0269(7) Uani 1 1 d .
H13 H 0.9026 0.3620 1.6155 0.032 Uiso 1 1 calc R
C14 C 1.0893(4) 0.3872(4) 1.6924(4) 0.0294(7) Uani 1 1 d .
H14 H 1.0862 0.2979 1.7876 0.035 Uiso 1 1 calc R
C15 C 1.2017(4) 0.4812(4) 1.6538(4) 0.0263(7) Uani 1 1 d .
H15 H 1.2755 0.4564 1.7235 0.032 Uiso 1 1 calc R
C16 C 1.2075(4) 0.6113(4) 1.5142(4) 0.0226(7) Uani 1 1 d .
H16 H 1.2853 0.6746 1.4891 0.027 Uiso 1 1 calc R
C17 C -0.0437(5) 0.2836(6) 0.1867(5) 0.0489(10) Uani 1 1 d .
H17A H -0.0236 0.2592 0.0970 0.059 Uiso 1 1 calc R
H17B H -0.1428 0.3347 0.2117 0.059 Uiso 1 1 calc R
C18 C 0.0663(5) 0.2464(5) 0.2766(5) 0.0389(8) Uani 1 1 d .
H18 H 0.0435 0.2719 0.3656 0.047 Uiso 1 1 calc R
C19 C 0.2234(4) 0.1668(4) 0.2451(4) 0.0344(8) Uani 1 1 d .
C20 C 0.3550(4) 0.2443(4) 0.2483(4) 0.0303(8) Uani 1 1 d .
H20 H 0.4522 0.1865 0.2128 0.036 Uiso 1 1 calc R
C21 C 0.3748(4) 0.2316(4) 0.4097(4) 0.0289(7) Uani 1 1 d .
H21A H 0.2843 0.2939 0.4470 0.035 Uiso 1 1 calc R
H21B H 0.3808 0.1204 0.4836 0.035 Uiso 1 1 calc R
C22 C 0.5201(5) 0.2923(4) 0.4030(4) 0.0334(8) Uani 1 1 d .
H22A H 0.5294 0.2886 0.5063 0.040 Uiso 1 1 calc R
H22B H 0.6113 0.2246 0.3743 0.040 Uiso 1 1 calc R
C23 C 0.4895(5) 0.4806(4) 0.1316(4) 0.0326(8) Uani 1 1 d .
H23A H 0.5803 0.4274 0.0848 0.039 Uiso 1 1 calc R
H23B H 0.4772 0.5947 0.0663 0.039 Uiso 1 1 calc R
C24 C 0.3464(4) 0.4167(4) 0.1363(4) 0.0328(8) Uani 1 1 d .
H24A H 0.3365 0.4260 0.0310 0.039 Uiso 1 1 calc R
H24B H 0.2539 0.4799 0.1695 0.039 Uiso 1 1 calc R
C25 C 0.5677(4) 0.5587(4) 0.3225(4) 0.0227(6) Uani 1 1 d .
C26 C 0.6104(4) 0.8212(4) 0.2351(4) 0.0250(7) Uani 1 1 d .
H26A H 0.7156 0.7867 0.2675 0.030 Uiso 1 1 calc R
H26B H 0.5383 0.8414 0.3199 0.030 Uiso 1 1 calc R
C27 C 0.6059(3) 0.9676(4) 0.0892(4) 0.0217(7) Uani 1 1 d .
C28 C 0.7158(4) 1.0664(4) 0.0545(4) 0.0239(7) Uani 1 1 d .
H28 H 0.7944 1.0377 0.1202 0.029 Uiso 1 1 calc R
C29 C 0.7093(4) 1.2065(4) -0.0764(4) 0.0284(7) Uani 1 1 d .
H29 H 0.7829 1.2738 -0.0989 0.034 Uiso 1 1 calc R
C30 C 0.5966(4) 1.2484(4) -0.1738(4) 0.0313(8) Uani 1 1 d .
H30 H 0.5929 1.3438 -0.2634 0.038 Uiso 1 1 calc R
C31 C 0.4889(4) 1.1503(4) -0.1400(4) 0.0274(7) Uani 1 1 d .
H31 H 0.4118 1.1787 -0.2072 0.033 Uiso 1 1 calc R
C32 C 0.4925(4) 1.0111(4) -0.0089(4) 0.0240(7) Uani 1 1 d .
H32 H 0.4173 0.9454 0.0139 0.029 Uiso 1 1 calc R
N1 N 1.0425(3) 0.8304(3) 0.8918(3) 0.0261(6) Uani 1 1 d .
N2 N 0.5147(4) 0.4549(3) 0.2881(3) 0.0316(7) Uani 1 1 d .
O1 O 1.1301(3) 0.9927(3) 0.9688(3) 0.0311(5) Uani 1 1 d .
O2 O 1.0591(3) 0.7621(2) 1.1435(2) 0.0247(5) Uani 1 1 d .
O3 O 0.6078(3) 0.5322(3) 0.4466(3) 0.0290(5) Uani 1 1 d .
O4 O 0.5656(3) 0.7012(2) 0.2022(2) 0.0257(5) Uani 1 1 d .
F1 F 0.7210(2) 0.9438(2) 0.4579(2) 0.0336(5) Uani 1 1 d .
F2 F 0.2411(3) 0.0091(2) 0.3595(3) 0.0417(5) Uani 1 1 d .
H3 H 0.627(5) 0.955(5) 0.657(5) 0.038(11) Uiso 1 1 d .
H19 H 0.218(6) 0.173(6) 0.128(6) 0.054(13) Uiso 1 1 d .

loop_
_atom_site_aniso_label
_atom_site_aniso_U_11
_atom_site_aniso_U_22
_atom_site_aniso_U_33
_atom_site_aniso_U_23
_atom_site_aniso_U_13
_atom_site_aniso_U_12
C1 0.038(2) 0.049(2) 0.041(2) -0.0116(18) -0.0099(17) -0.0169(18)
C2 0.0392(19) 0.0311(18) 0.0259(16) -0.0111(14) -0.0105(15) -0.0074(15)
C3 0.0290(16) 0.0255(17) 0.0255(16) -0.0112(14) -0.0041(13) -0.0024(14)
C4 0.0242(15) 0.0255(16) 0.0244(16) -0.0129(14) -0.0012(12) -0.0026(13)
C5 0.0348(18) 0.0230(15) 0.0215(15) -0.0098(13) 0.0028(13) -0.0126(14)
C6 0.046(2) 0.0230(16) 0.0250(16) -0.0087(13) -0.0076(15) -0.0080(15)
C7 0.0323(18) 0.039(2) 0.0200(16) -0.0068(15) -0.0010(13) -0.0160(16)
C8 0.0324(17) 0.0263(17) 0.0233(16) -0.0057(14) -0.0043(14) -0.0106(15)
C9 0.0220(15) 0.0245(16) 0.0198(15) -0.0072(12) -0.0041(12) -0.0030(13)
C10 0.0343(17) 0.0280(16) 0.0211(16) -0.0100(14) -0.0081(13) -0.0086(14)
C11 0.0247(15) 0.0205(15) 0.0203(15) -0.0115(13) -0.0010(13) -0.0038(13)
C12 0.0223(15) 0.0258(17) 0.0253(16) -0.0134(14) -0.0035(13) -0.0003(14)
C13 0.0286(16) 0.0285(17) 0.0245(16) -0.0116(13) 0.0038(13) -0.0097(14)
C14 0.0400(19) 0.0277(17) 0.0192(15) -0.0097(13) -0.0019(14) -0.0027(15)
C15 0.0306(17) 0.0268(17) 0.0248(16) -0.0142(14) -0.0079(13) 0.0010(14)
C16 0.0221(14) 0.0253(16) 0.0241(15) -0.0145(13) -0.0032(12) -0.0006(13)
C17 0.037(2) 0.057(3) 0.049(2) -0.015(2) -0.0109(18) -0.008(2)
C18 0.040(2) 0.0331(19) 0.042(2) -0.0104(17) -0.0017(17) -0.0129(17)
C19 0.038(2) 0.0323(19) 0.0355(19) -0.0132(16) -0.0007(16) -0.0136(17)
C20 0.0303(17) 0.040(2) 0.0271(17) -0.0180(15) 0.0006(14) -0.0109(15)
C21 0.0360(18) 0.0244(17) 0.0264(16) -0.0088(14) -0.0052(14) -0.0056(14)
C22 0.048(2) 0.0181(16) 0.0352(19) -0.0023(14) -0.0173(17) -0.0119(15)
C23 0.056(2) 0.0257(16) 0.0208(16) -0.0090(14) -0.0062(16) -0.0143(17)
C24 0.0382(19) 0.0373(19) 0.0223(16) -0.0122(15) -0.0064(14) -0.0014(16)
C25 0.0268(15) 0.0201(15) 0.0219(15) -0.0082(12) -0.0014(13) -0.0061(13)
C26 0.0323(17) 0.0188(16) 0.0281(16) -0.0105(14) -0.0051(14) -0.0084(14)
C27 0.0225(15) 0.0202(15) 0.0253(16) -0.0131(13) 0.0014(13) -0.0043(13)
C28 0.0232(15) 0.0247(16) 0.0276(16) -0.0141(13) 0.0011(13) -0.0069(13)
C29 0.0325(17) 0.0275(17) 0.0283(17) -0.0135(14) 0.0055(14) -0.0131(15)
C30 0.042(2) 0.0224(16) 0.0247(16) -0.0070(13) 0.0015(15) -0.0041(15)
C31 0.0314(18) 0.0236(17) 0.0249(16) -0.0079(14) -0.0049(14) -0.0013(15)
C32 0.0259(16) 0.0225(15) 0.0247(16) -0.0099(13) -0.0006(13) -0.0067(13)
N1 0.0352(15) 0.0252(14) 0.0191(13) -0.0073(11) -0.0040(11) -0.0091(12)
N2 0.0531(19) 0.0207(14) 0.0224(14) -0.0041(11) -0.0077(13) -0.0142(14)
O1 0.0380(13) 0.0302(12) 0.0264(12) -0.0042(10) -0.0081(10) -0.0180(11)
O2 0.0358(12) 0.0231(11) 0.0179(10) -0.0063(9) -0.0059(9) -0.0111(10)
O3 0.0376(13) 0.0287(12) 0.0235(11) -0.0065(10) -0.0105(10) -0.0121(10)
O4 0.0391(13) 0.0198(11) 0.0203(11) -0.0063(9) -0.0048(10) -0.0108(10)
F1 0.0439(11) 0.0335(11) 0.0231(10) -0.0075(8) -0.0089(8) -0.0082(9)
F2 0.0496(13) 0.0317(11) 0.0464(12) -0.0139(10) -0.0063(10) -0.0134(10)

loop_
_atom_type_symbol
_atom_type_description
_atom_type_scat_dispersion_real
_atom_type_scat_dispersion_imag
_atom_type_scat_source
C C 0.0181 0.0091 'International Tables Vol C Tables 4.2.6.8 and 6.1.1.4'
H H 0.0000 0.0000 'International Tables Vol C Tables 4.2.6.8 and 6.1.1.4'
N N 0.0311 0.0180 'International Tables Vol C Tables 4.2.6.8 and 6.1.1.4'
O O 0.0492 0.0322 'International Tables Vol C Tables 4.2.6.8 and 6.1.1.4'
F F 0.0727 0.0534 'International Tables Vol C Tables 4.2.6.8 and 6.1.1.4'

loop_
_geom_angle_atom_site_label_1
_geom_angle_atom_site_label_2
_geom_angle_atom_site_label_3
_geom_angle
C1 C2 C3 122.5(4)
F1 C3 C2 107.8(3)
F1 C3 C4 107.1(3)
C2 C3 C4 115.6(3)
C5 C4 C3 112.4(3)
C5 C4 C8 109.7(3)
C3 C4 C8 109.5(3)
C4 C5 C6 111.1(3)
N1 C6 C5 111.1(3)
N1 C7 C8 110.4(3)
C7 C8 C4 112.1(3)
O1 C9 N1 125.6(3)
O1 C9 O2 122.8(3)
N1 C9 O2 111.6(3)
O2 C10 C11 108.0(3)
C12 C11 C16 118.9(3)
C12 C11 C10 122.2(3)
C16 C11 C10 118.9(3)
C11 C12 C13 120.9(3)
C12 C13 C14 120.0(3)
C15 C14 C13 119.3(3)
C14 C15 C16 120.7(3)
C15 C16 C11 120.3(3)
C17 C18 C19 123.1(4)
F2 C19 C18 108.1(3)
F2 C19 C20 108.0(3)
C18 C19 C20 115.3(3)
C24 C20 C19 113.7(3)
C24 C20 C21 108.7(3)
C19 C20 C21 114.6(3)
C22 C21 C20 110.1(3)
N2 C22 C21 109.8(3)
N2 C23 C24 110.5(3)
C23 C24 C20 110.9(3)
O3 C25 N2 125.0(3)
O3 C25 O4 123.0(3)
N2 C25 O4 112.0(3)
O4 C26 C27 107.4(2)
C32 C27 C28 119.3(3)
C32 C27 C26 121.8(3)
C28 C27 C26 118.9(3)
C29 C28 C27 119.9(3)
C30 C29 C28 120.5(3)
C31 C30 C29 119.6(3)
C30 C31 C32 120.7(3)
C31 C32 C27 120.1(3)
C9 N1 C7 120.5(3)
C9 N1 C6 124.9(3)
C7 N1 C6 114.7(3)
C25 N2 C22 118.2(3)
C25 N2 C23 124.0(3)
C22 N2 C23 115.9(3)
C9 O2 C10 115.4(2)
C25 O4 C26 114.8(2)

loop_
_geom_bond_atom_site_label_1
_geom_bond_atom_site_label_2
_geom_bond_distance
C1 C2 1.313(6)
C2 C3 1.478(5)
C3 F1 1.429(4)
C3 C4 1.527(4)
C4 C5 1.523(5)
C4 C8 1.531(5)
C5 C6 1.523(5)
C6 N1 1.469(5)
C7 N1 1.460(4)
C7 C8 1.521(5)
C9 O1 1.218(4)
C9 N1 1.344(4)
C9 O2 1.360(4)
C10 O2 1.451(4)
C10 C11 1.496(4)
C11 C12 1.386(5)
C11 C16 1.397(4)
C12 C13 1.392(5)
C13 C14 1.395(5)
C14 C15 1.385(5)
C15 C16 1.389(5)
C17 C18 1.321(6)
C18 C19 1.479(6)
C19 F2 1.431(4)
C19 C20 1.529(5)
C20 C24 1.528(5)
C20 C21 1.535(4)
C21 C22 1.514(5)
C22 N2 1.468(4)
C23 N2 1.462(4)
C23 C24 1.518(5)
C25 O3 1.211(4)
C25 N2 1.352(4)
C25 O4 1.358(4)
C26 O4 1.446(4)
C26 C27 1.501(4)
C27 C32 1.389(4)
C27 C28 1.406(5)
C28 C29 1.391(5)
C29 C30 1.383(5)
C30 C31 1.386(5)
C31 C32 1.388(5)

loop_
_geom_torsion_atom_site_label_1
_geom_torsion_atom_site_label_2
_geom_torsion_atom_site_label_3
_geom_torsion_atom_site_label_4
_geom_torsion
C1 C2 C3 F1 -120.6(4)
C1 C2 C3 C4 119.6(4)
F1 C3 C4 C5 -171.9(2)
C2 C3 C4 C5 -51.8(4)
F1 C3 C4 C8 65.8(3)
C2 C3 C4 C8 -174.1(3)
C3 C4 C5 C6 -176.4(3)
C8 C4 C5 C6 -54.2(3)
C4 C5 C6 N1 54.4(3)
N1 C7 C8 C4 -54.0(4)
C5 C4 C8 C7 54.5(4)
C3 C4 C8 C7 178.4(3)
O2 C10 C11 C12 -36.6(4)
O2 C10 C11 C16 145.9(3)
C16 C11 C12 C13 -0.4(4)
C10 C11 C12 C13 -177.9(3)
C11 C12 C13 C14 0.1(5)
C12 C13 C14 C15 0.4(5)
C13 C14 C15 C16 -0.5(5)
C14 C15 C16 C11 0.1(5)
C12 C11 C16 C15 0.3(4)
C10 C11 C16 C15 177.9(3)
C17 C18 C19 F2 -109.3(4)
C17 C18 C19 C20 129.7(4)
F2 C19 C20 C24 -177.4(3)
C18 C19 C20 C24 -56.5(4)
F2 C19 C20 C21 -51.5(4)
C18 C19 C20 C21 69.4(4)
C24 C20 C21 C22 -59.1(4)
C19 C20 C21 C22 172.4(3)
C20 C21 C22 N2 56.6(4)
N2 C23 C24 C20 -53.9(4)
C19 C20 C24 C23 -173.4(3)
C21 C20 C24 C23 57.6(4)
O4 C26 C27 C32 37.9(4)
O4 C26 C27 C28 -144.7(3)
C32 C27 C28 C29 0.5(5)
C26 C27 C28 C29 -177.0(3)
C27 C28 C29 C30 -0.8(5)
C28 C29 C30 C31 0.4(5)
C29 C30 C31 C32 0.4(5)
C30 C31 C32 C27 -0.8(5)
C28 C27 C32 C31 0.3(5)
C26 C27 C32 C31 177.7(3)
O1 C9 N1 C7 1.2(5)
O2 C9 N1 C7 -178.7(3)
O1 C9 N1 C6 -179.2(3)
O2 C9 N1 C6 1.0(4)
C8 C7 N1 C9 -125.3(3)
C8 C7 N1 C6 55.0(4)
C5 C6 N1 C9 124.7(3)
C5 C6 N1 C7 -55.7(4)
O3 C25 N2 C22 -6.5(5)
O4 C25 N2 C22 175.8(3)
O3 C25 N2 C23 -170.2(4)
O4 C25 N2 C23 12.2(5)
C21 C22 N2 C25 140.0(3)
C21 C22 N2 C23 -55.0(4)
C24 C23 N2 C25 -142.5(3)
C24 C23 N2 C22 53.5(4)
O1 C9 O2 C10 -3.1(4)
N1 C9 O2 C10 176.7(3)
C11 C10 O2 C9 -170.3(2)
O3 C25 O4 C26 -1.9(4)
N2 C25 O4 C26 175.8(3)
C27 C26 O4 C25 178.4(2)
